data_2227715
loop_
_publ_author_name
'Guo, Min'
'Zhao, Min Min'

_publ_section_title
;
 4-Bromoanilinium perchlorate 18-crown-6 clathrate
;
_journal_coeditor_code JH2210
_journal_issue 11
_journal_name_full 'Acta Crystallographica Section E'
_journal_page_first o2836
_journal_paper_doi 10.1107/S1600536810040481
_journal_volume 66
_journal_year 2010
_chemical_formula_iupac 'C6 H7 Br N +, Cl O4 -, C12 H24 O6'
_chemical_formula_moiety 'C6 H7 Br N +, Cl O4 -, C12 H24 O6'
_chemical_formula_sum 'C18 H31 Br Cl N O10'
_chemical_formula_weight 536.79
_chemical_name_common
;
4-Bromoanilinium perchlorate 18-crown-6 clathrate
;
_chemical_name_systematic
;
4-Bromoanilinium perchlorate--18-crown-6 (1/1)
;
_space_group_IT_number 62
_symmetry_cell_setting orthorhombic
_symmetry_space_group_name_Hall '-P 2ac 2n'
_symmetry_space_group_name_H-M 'P n m a'
_atom_sites_solution_hydrogens geom
_atom_sites_solution_primary direct
_atom_sites_solution_secondary difmap
_audit_creation_method SHELXL-97
_cell_angle_alpha 90.00
_cell_angle_beta 90.00
_cell_angle_gamma 90.00
_cell_formula_units_Z 4
_cell_length_a 15.583(7)
_cell_length_b 11.469(5)
_cell_length_c 12.633(6)
_cell_measurement_reflns_used 6002
_cell_measurement_temperature 93(2)
_cell_measurement_theta_max 27.4816
_cell_measurement_theta_min 3.0729
_cell_volume 2257.8(18)
_computing_cell_refinement '<i>CrystalClear</i> (Rigaku, 2005)'
_computing_data_collection '<i>CrystalClear</i> (Rigaku, 2005)'
_computing_data_reduction '<i>CrystalClear</i> (Rigaku, 2005)'
_computing_molecular_graphics '<i>SHELXTL/PC</i> (Sheldrick, 2008)'
_computing_publication_material '<i>SHELXL97</i> (Sheldrick, 2008)'
_computing_structure_refinement '<i>SHELXL97</i> (Sheldrick, 2008)'
_computing_structure_solution '<i>SHELXS97</i> (Sheldrick, 2008)'
_diffrn_ambient_temperature 93(2)
_diffrn_detector_area_resol_mean 28.5714
_diffrn_measured_fraction_theta_full 0.997
_diffrn_measured_fraction_theta_max 0.997
_diffrn_measurement_device_type 'Rigaku SCXmini'
_diffrn_measurement_method CCD_Profile_fitting
_diffrn_radiation_monochromator graphite
_diffrn_radiation_source 'fine-focus sealed tube'
_diffrn_radiation_type MoK\a
_diffrn_radiation_wavelength 0.71073
_diffrn_reflns_av_R_equivalents 0.0455
_diffrn_reflns_av_sigmaI/netI 0.0236
_diffrn_reflns_limit_h_max 20
_diffrn_reflns_limit_h_min -20
_diffrn_reflns_limit_k_max 14
_diffrn_reflns_limit_k_min -14
_diffrn_reflns_limit_l_max 16
_diffrn_reflns_limit_l_min -16
_diffrn_reflns_number 23692
_diffrn_reflns_theta_full 27.44
_diffrn_reflns_theta_max 27.44
_diffrn_reflns_theta_min 3.07
_diffrn_standards_number 0
_exptl_absorpt_coefficient_mu 1.993
_exptl_absorpt_correction_T_max 0.678
_exptl_absorpt_correction_T_min 0.671
_exptl_absorpt_correction_type multi-scan
_exptl_absorpt_process_details '(<i>CrystalClear</i>; Rigaku, 2005)'
_exptl_crystal_colour Colorless
_exptl_crystal_density_diffrn 1.579
_exptl_crystal_density_method 'not measured'
_exptl_crystal_description Prism
_exptl_crystal_F_000 1112
_exptl_crystal_size_max 0.2000
_exptl_crystal_size_mid 0.2000
_exptl_crystal_size_min 0.2000
_refine_diff_density_max 0.573
_refine_diff_density_min -0.495
_refine_ls_extinction_method none
_refine_ls_goodness_of_fit_ref 1.011
_refine_ls_hydrogen_treatment constr
_refine_ls_matrix_type full
_refine_ls_number_parameters 146
_refine_ls_number_reflns 2694
_refine_ls_number_restraints 0
_refine_ls_restrained_S_all 1.011
_refine_ls_R_factor_all 0.0406
_refine_ls_R_factor_gt 0.0377
_refine_ls_shift/su_max 0.001
_refine_ls_shift/su_mean 0.000
_refine_ls_structure_factor_coef Fsqd
_refine_ls_weighting_details 'calc w=1/[\s^2^(Fo^2^)+(0.0645P)^2^+1.9900P] where P=(Fo^2^+2Fc^2^)/3'
_refine_ls_weighting_scheme calc
_refine_ls_wR_factor_gt 0.1017
_refine_ls_wR_factor_ref 0.1039
_reflns_number_gt 2561
_reflns_number_total 2694
_reflns_threshold_expression I>2sigma(I)
_cod_data_source_file jh2210.cif
_cod_data_source_block I
_cod_original_cell_volume 2257.7(18)
_cod_original_sg_symbol_Hall '-P 2ac 2n '
_cod_database_code 2227715
_cod_database_fobs_code 2227715

loop_
_symmetry_equiv_pos_as_xyz
'x, y, z'
'-x+1/2, -y, z+1/2'
'-x, y+1/2, -z'
'x+1/2, -y+1/2, -z+1/2'
'-x, -y, -z'
'x-1/2, y, -z-1/2'
'x, -y-1/2, z'
'-x-1/2, y-1/2, z-1/2'

loop_
_atom_site_type_symbol
_atom_site_label
_atom_site_fract_x
_atom_site_fract_y
_atom_site_fract_z
_atom_site_U_iso_or_equiv
_atom_site_adp_type
_atom_site_calc_flag
_atom_site_refinement_flags
_atom_site_occupancy
_atom_site_disorder_assembly
_atom_site_disorder_group
C C5 0.28939(14) 0.14670(19) 0.53702(17) 0.0192(5) Uani d . 1 . .
H H5A 0.3403 0.1418 0.5796 0.023 Uiso d R 1 . .
H H5B 0.2406 0.1491 0.5834 0.023 Uiso d R 1 . .
C C6 0.28315(14) 0.0420(2) 0.46603(19) 0.0189(4) Uani d . 1 . .
H H6A 0.2881 -0.0283 0.5069 0.023 Uiso d R 1 . .
H H6B 0.3289 0.0435 0.4152 0.023 Uiso d R 1 . .
C C7 0.18311(14) -0.06318(18) 0.35971(17) 0.0172(4) Uani d . 1 . .
H H7A 0.2267 -0.0800 0.3083 0.021 Uiso d R 1 . .
H H7B 0.1816 -0.1258 0.4101 0.021 Uiso d R 1 . .
C C8 0.09748(14) -0.05164(18) 0.30595(17) 0.0171(4) Uani d . 1 . .
H H8A 0.0552 -0.0262 0.3561 0.020 Uiso d R 1 . .
H H8B 0.0797 -0.1256 0.2778 0.020 Uiso d R 1 . .
C C9 0.02573(13) 0.04351(19) 0.16556(17) 0.0164(4) Uani d . 1 . .
H H9A 0.0147 -0.0262 0.1257 0.020 Uiso d R 1 . .
H H9B -0.0206 0.0546 0.2145 0.020 Uiso d R 1 . .
C C10 0.03150(14) 0.14646(18) 0.09257(16) 0.0159(4) Uani d . 1 . .
H H10A -0.0190 0.1508 0.0492 0.019 Uiso d R 1 . .
H H10B 0.0806 0.1386 0.0472 0.019 Uiso d R 1 . .
O O1 0.29171(15) 0.2500 0.47351(17) 0.0175(4) Uani d S 1 . .
O O2 0.20209(9) 0.04497(13) 0.41238(12) 0.0166(3) Uani d . 1 . .
O O3 0.10476(9) 0.03158(13) 0.22212(12) 0.0156(3) Uani d . 1 . .
O O4 0.03915(14) 0.2500 0.15568(16) 0.0148(4) Uani d S 1 . .
O O5 0.11943(10) 0.14672(14) 0.73375(13) 0.0243(4) Uani d . 1 . .
O O6 0.01814(13) 0.2500 0.83702(18) 0.0184(5) Uani d S 1 . .
O O7 0.16415(14) 0.2500 0.88559(18) 0.0200(5) Uani d S 1 . .
Cl Cl1 0.10535(4) 0.2500 0.79722(6) 0.01469(17) Uani d S 1 . .
N N1 0.18963(16) 0.2500 0.2839(2) 0.0142(5) Uani d S 1 . .
H H1A 0.1736 0.1752 0.2975 0.021 Uiso calc PR 0.50 . .
H H1B 0.1462 0.2879 0.2501 0.021 Uiso calc PR 0.50 . .
H H1C 0.2016 0.2870 0.3459 0.021 Uiso calc PR 0.50 . .
C C1 0.4115(2) 0.2500 0.0932(2) 0.0179(6) Uiso d S 1 . .
C C2 0.37554(14) 0.35578(19) 0.12293(17) 0.0185(4) Uiso d . 1 . .
H H2A 0.4006 0.4272 0.1007 0.022 Uiso calc R 1 . .
C C3 0.30225(14) 0.35541(18) 0.18573(16) 0.0164(4) Uani d . 1 . .
H H3A 0.2769 0.4268 0.2074 0.020 Uiso calc R 1 . .
C C4 0.26646(19) 0.2500 0.2164(2) 0.0139(5) Uani d S 1 . .
Br Br1 0.51210(2) 0.2500 0.00763(3) 0.02519(13) Uani d S 1 . .

loop_
_atom_site_aniso_label
_atom_site_aniso_U_11
_atom_site_aniso_U_22
_atom_site_aniso_U_33
_atom_site_aniso_U_12
_atom_site_aniso_U_13
_atom_site_aniso_U_23
C5 0.0183(10) 0.0250(12) 0.0142(10) 0.0009(8) -0.0030(8) 0.0049(9)
C6 0.0143(10) 0.0211(11) 0.0212(10) 0.0029(8) -0.0023(8) 0.0037(9)
C7 0.0202(10) 0.0131(9) 0.0184(10) 0.0006(8) 0.0010(8) 0.0021(8)
C8 0.0199(10) 0.0141(10) 0.0173(10) -0.0025(8) 0.0004(8) 0.0022(8)
C9 0.0161(9) 0.0140(10) 0.0192(10) -0.0025(8) -0.0022(8) -0.0007(8)
C10 0.0162(9) 0.0168(10) 0.0147(10) -0.0008(8) -0.0021(8) -0.0032(8)
O1 0.0214(11) 0.0173(10) 0.0138(10) 0.000 -0.0018(8) 0.000
O2 0.0158(7) 0.0142(7) 0.0199(7) 0.0015(6) -0.0036(6) 0.0005(6)
O3 0.0158(7) 0.0138(7) 0.0172(7) -0.0020(5) -0.0012(6) 0.0033(6)
O4 0.0195(10) 0.0101(9) 0.0148(10) 0.000 -0.0032(8) 0.000
O5 0.0232(8) 0.0215(8) 0.0281(9) 0.0019(6) 0.0025(7) -0.0111(7)
O6 0.0130(10) 0.0196(11) 0.0227(12) 0.000 0.0015(8) 0.000
O7 0.0172(11) 0.0225(11) 0.0203(11) 0.000 -0.0038(9) 0.000
Cl1 0.0135(3) 0.0137(3) 0.0168(3) 0.000 0.0006(2) 0.000
N1 0.0141(12) 0.0124(11) 0.0162(12) 0.000 -0.0009(9) 0.000
C3 0.0182(10) 0.0148(10) 0.0161(10) 0.0001(8) -0.0017(8) -0.0017(8)
C4 0.0135(13) 0.0183(14) 0.0099(12) 0.000 -0.0025(10) 0.000
Br1 0.01691(19) 0.0359(2) 0.0227(2) 0.000 0.00469(11) 0.000

loop_
_atom_type_symbol
_atom_type_description
_atom_type_scat_dispersion_real
_atom_type_scat_dispersion_imag
_atom_type_scat_source
C C 0.0033 0.0016 'International Tables Vol C Tables 4.2.6.8 and 6.1.1.4'
H H 0.0000 0.0000 'International Tables Vol C Tables 4.2.6.8 and 6.1.1.4'
N N 0.0061 0.0033 'International Tables Vol C Tables 4.2.6.8 and 6.1.1.4'
O O 0.0106 0.0060 'International Tables Vol C Tables 4.2.6.8 and 6.1.1.4'
Cl Cl 0.1484 0.1585 'International Tables Vol C Tables 4.2.6.8 and 6.1.1.4'
Br Br -0.2901 2.4595 'International Tables Vol C Tables 4.2.6.8 and 6.1.1.4'

loop_
_geom_angle_atom_site_label_1
_geom_angle_atom_site_label_2
_geom_angle_atom_site_label_3
_geom_angle_site_symmetry_1
_geom_angle_site_symmetry_3
_geom_angle
_geom_angle_publ_flag
O1 C5 C6 . . 109.20(18) ?
O1 C5 H5A . . 109.9 ?
C6 C5 H5A . . 110.0 ?
O1 C5 H5B . . 109.7 ?
C6 C5 H5B . . 109.6 ?
H5A C5 H5B . . 108.3 ?
O2 C6 C5 . . 108.66(17) ?
O2 C6 H6A . . 110.2 ?
C5 C6 H6A . . 110.2 ?
O2 C6 H6B . . 109.8 ?
C5 C6 H6B . . 109.7 ?
H6A C6 H6B . . 108.4 ?
O2 C7 C8 . . 108.39(17) ?
O2 C7 H7A . . 109.9 ?
C8 C7 H7A . . 109.9 ?
O2 C7 H7B . . 110.1 ?
C8 C7 H7B . . 110.1 ?
H7A C7 H7B . . 108.4 ?
O3 C8 C7 . . 108.84(16) ?
O3 C8 H8A . . 109.9 ?
C7 C8 H8A . . 109.8 ?
O3 C8 H8B . . 109.8 ?
C7 C8 H8B . . 110.2 ?
H8A C8 H8B . . 108.4 ?
O3 C9 C10 . . 109.31(17) ?
O3 C9 H9A . . 109.7 ?
C10 C9 H9A . . 110.1 ?
O3 C9 H9B . . 109.8 ?
C10 C9 H9B . . 109.7 ?
H9A C9 H9B . . 108.3 ?
O4 C10 C9 . . 108.34(17) ?
O4 C10 H10A . . 110.0 ?
C9 C10 H10A . . 110.0 ?
O4 C10 H10B . . 110.1 ?
C9 C10 H10B . . 109.9 ?
H10A C10 H10B . . 108.4 ?
C5 O1 C5 7_565 . 111.7(2) ?
C6 O2 C7 . . 112.27(16) ?
C8 O3 C9 . . 111.43(15) ?
C10 O4 C10 7_565 . 111.7(2) ?
O7 Cl1 O5 . 7_565 109.40(9) ?
O7 Cl1 O5 . . 109.40(9) ?
O5 Cl1 O5 7_565 . 109.88(15) ?
O7 Cl1 O6 . . 109.08(14) ?
O5 Cl1 O6 7_565 . 109.53(9) ?
O5 Cl1 O6 . . 109.53(9) ?
C4 N1 H1A . . 109.5 ?
C4 N1 H1B . . 109.5 ?
H1A N1 H1B . . 109.5 ?
C4 N1 H1C . . 109.5 ?
H1A N1 H1C . . 109.5 ?
H1B N1 H1C . . 109.5 ?
C2 C1 C2 . 7_565 121.9(3) ?
C2 C1 Br1 . . 119.06(14) ?
C2 C1 Br1 7_565 . 119.06(14) ?
C1 C2 C3 . . 118.9(2) ?
C1 C2 H2A . . 120.6 ?
C3 C2 H2A . . 120.6 ?
C4 C3 C2 . . 119.5(2) ?
C4 C3 H3A . . 120.3 ?
C2 C3 H3A . . 120.3 ?
C3 C4 C3 7_565 . 121.4(3) ?
C3 C4 N1 7_565 . 119.32(14) ?
C3 C4 N1 . . 119.32(14) ?

loop_
_geom_bond_atom_site_label_1
_geom_bond_atom_site_label_2
_geom_bond_site_symmetry_2
_geom_bond_distance
_geom_bond_publ_flag
C5 O1 . 1.431(2) ?
C5 C6 . 1.502(3) ?
C5 H5A . 0.9601 ?
C5 H5B . 0.9600 ?
C6 O2 . 1.434(3) ?
C6 H6A . 0.9601 ?
C6 H6B . 0.9598 ?
C7 O2 . 1.438(3) ?
C7 C8 . 1.503(3) ?
C7 H7A . 0.9599 ?
C7 H7B . 0.9600 ?
C8 O3 . 1.430(2) ?
C8 H8A . 0.9601 ?
C8 H8B . 0.9601 ?
C9 O3 . 1.430(3) ?
C9 C10 . 1.501(3) ?
C9 H9A . 0.9600 ?
C9 H9B . 0.9600 ?
C10 O4 . 1.435(2) ?
C10 H10A . 0.9600 ?
C10 H10B . 0.9600 ?
O1 C5 7_565 1.431(2) ?
O4 C10 7_565 1.435(2) ?
O5 Cl1 . 1.4471(16) ?
O6 Cl1 . 1.449(2) ?
O7 Cl1 . 1.444(2) ?
Cl1 O5 7_565 1.4471(16) ?
N1 C4 . 1.470(4) ?
N1 H1A . 0.9100 ?
N1 H1B . 0.9100 ?
N1 H1C . 0.9100 ?
C1 C2 . 1.388(3) ?
C1 C2 7_565 1.388(3) ?
C1 Br1 . 1.905(3) ?
C2 C3 . 1.391(3) ?
C2 H2A . 0.9500 ?
C3 C4 . 1.387(3) ?
C3 H3A . 0.9500 ?
C4 C3 7_565 1.387(3) ?

loop_
_geom_hbond_atom_site_label_D
_geom_hbond_atom_site_label_H
_geom_hbond_atom_site_label_A
_geom_hbond_site_symmetry_A
_geom_hbond_distance_DH
_geom_hbond_distance_HA
_geom_hbond_distance_DA
_geom_hbond_angle_DHA
N1 H1A O2 . 0.91 2.13 2.864(2) 137.0
N1 H1A O3 . 0.91 2.18 2.938(2) 139.8
N1 H1B O4 . 0.91 2.10 2.850(3) 139.4
N1 H1B O3 7_565 0.91 2.20 2.938(2) 138.0
N1 H1C O2 7_565 0.91 2.10 2.864(2) 140.5
N1 H1C O1 . 0.91 2.18 2.875(3) 132.7
